data_4321020
loop_
_publ_author_name
'Qin-De Liu'
'Song Gao'
'Jun-Ran Li'
'Qing-Zhong Zhou'
'Kai-Bei Yu'
'Bao-Qing Ma'
'Shi-Wei Zhang'
'Xi-Xiang Zhang'
'Tian-Zhu Jin'

_publ_section_title
;
 Structures and Magnetism of Two Novel Heptanuclear Lanthanide-Centered
 Trigonal Prismatic Clusters: [LnCu6(\m3-OH)3(HL)2(L)4](ClO4)2.25H2O (Ln =
 La, Tb; H2L = Iminodiacetic Acid)
;
_journal_name_full 'Inorganic Chemistry'
_journal_page_first 2488
_journal_page_last 2492
_journal_paper_doi 10.1021/ic990860k
_journal_volume 39
_journal_year 2000
_chemical_formula_sum 'C24 H85 Cl2 Cu6 N6 O60 Tb'
_chemical_formula_weight 2029.04
_chemical_name_systematic
; 
 ? 
;
_space_group_IT_number 176
_symmetry_cell_setting hexagonal
_symmetry_space_group_name_Hall '-P 6c'
_symmetry_space_group_name_H-M 'P 63/m'
_atom_sites_solution_hydrogens geom
_atom_sites_solution_primary direct
_atom_sites_solution_secondary difmap
_audit_creation_method SHELXL-97
_cell_angle_alpha 90.00
_cell_angle_beta 90.00
_cell_angle_gamma 120.00
_cell_formula_units_Z 2
_cell_length_a 12.5802(9)
_cell_length_b 12.5802(9)
_cell_length_c 24.285(4)
_cell_measurement_reflns_used 28
_cell_measurement_temperature 291(2)
_cell_measurement_theta_max 15.89
_cell_measurement_theta_min 3.13
_cell_volume 3328.5(6)
_computing_cell_refinement 'Siemens XSCANS'
_computing_data_collection 'Siemens XSCANS'
_computing_data_reduction 'Siemens SHELXTL'
_computing_molecular_graphics 'Siemens SHELXTL'
_computing_publication_material 'Siemens SHELXTL'
_computing_structure_refinement 'SHELXL-97 (Sheldrick, 1997)'
_computing_structure_solution 'SHELXS-97 (Sheldrick, 1990)'
_diffrn_ambient_temperature 291(2)
_diffrn_measured_fraction_theta_full 0.997
_diffrn_measured_fraction_theta_max 0.997
_diffrn_measurement_method '\w scans'
_diffrn_radiation_monochromator graphite
_diffrn_radiation_source 'normal-focus sealed tube'
_diffrn_radiation_type MoK\a
_diffrn_radiation_wavelength 0.71073
_diffrn_reflns_av_R_equivalents 0.0303
_diffrn_reflns_av_sigmaI/netI 0.0418
_diffrn_reflns_limit_h_max 14
_diffrn_reflns_limit_h_min 0
_diffrn_reflns_limit_k_max 1
_diffrn_reflns_limit_k_min -14
_diffrn_reflns_limit_l_max 28
_diffrn_reflns_limit_l_min 0
_diffrn_reflns_number 4753
_diffrn_reflns_theta_full 24.99
_diffrn_reflns_theta_max 24.99
_diffrn_reflns_theta_min 1.68
_diffrn_standards_decay_% 3.60
_diffrn_standards_interval_count 97
_diffrn_standards_number 3
_exptl_absorpt_coefficient_mu 3.139
_exptl_absorpt_correction_T_max 0.4958
_exptl_absorpt_correction_T_min 0.3817
_exptl_absorpt_correction_type empirical
_exptl_crystal_density_diffrn 2.025
_exptl_crystal_density_method 'not measured'
_exptl_crystal_F_000 2064
_exptl_crystal_size_max 0.38
_exptl_crystal_size_mid 0.26
_exptl_crystal_size_min 0.26
_refine_diff_density_max 1.406
_refine_diff_density_min -1.023
_refine_diff_density_rms 0.159
_refine_ls_extinction_method none
_refine_ls_goodness_of_fit_ref 1.050
_refine_ls_hydrogen_treatment none
_refine_ls_matrix_type full
_refine_ls_number_parameters 162
_refine_ls_number_reflns 2001
_refine_ls_number_restraints 0
_refine_ls_restrained_S_all 1.050
_refine_ls_R_factor_all 0.0618
_refine_ls_R_factor_gt 0.0495
_refine_ls_shift/su_max 0.001
_refine_ls_shift/su_mean 0.000
_refine_ls_structure_factor_coef Fsqd
_refine_ls_weighting_details 'calc w=1/[\s^2^(Fo^2^)+(0.0976P)^2^+0.0000P] where P=(Fo^2^+2Fc^2^)/3'
_refine_ls_weighting_scheme calc
_refine_ls_wR_factor_gt 0.1374
_refine_ls_wR_factor_ref 0.1432
_reflns_number_gt 1619
_reflns_number_total 2001
_reflns_threshold_expression >2sigma(I)
_cod_data_source_file ic990860k_1.cif
_cod_data_source_block y622
_cod_depositor_comments
;
The following automatic conversions were performed:

'_symmetry_cell_setting' value 'Hexagonal' changed to 'hexagonal'
according to the built-in table from CIF Core dictionary named
'cif_core.dic' version 2.4.1 from 2010-06-29.

Automatic conversion script
Id: cif_fix_values 1646 2011-03-28 12:23:43Z adriana 
;
_cod_original_cell_volume 3328.4(6)
_cod_database_code 4321020

loop_
_symmetry_equiv_pos_as_xyz
'x, y, z'
'-y, x-y, z'
'-x+y, -x, z'
'-x, -y, z+1/2'
'y, -x+y, z+1/2'
'x-y, x, z+1/2'
'-x, -y, -z'
'y, -x+y, -z'
'x-y, x, -z'
'x, y, -z-1/2'
'-y, x-y, -z-1/2'
'-x+y, -x, -z-1/2'

loop_
_atom_site_label
_atom_site_type_symbol
_atom_site_fract_x
_atom_site_fract_y
_atom_site_fract_z
_atom_site_U_iso_or_equiv
_atom_site_adp_type
_atom_site_occupancy
_atom_site_symmetry_multiplicity
_atom_site_calc_flag
_atom_site_refinement_flags
_atom_site_disorder_assembly
_atom_site_disorder_group
Tb Tb 0.3333 0.6667 0.2500 0.0193(2) Uani 1 6 d S . .
Cu Cu 0.09662(7) 0.42213(7) 0.18167(4) 0.0338(3) Uani 1 1 d . . .
Cl Cl 0.3333 0.6667 0.00463(17) 0.0675(11) Uani 1 3 d S . .
O1 O 0.1761(4) 0.6032(4) 0.17913(18) 0.0284(10) Uani 1 1 d . . .
O2 O 0.1657(4) 0.7510(4) 0.1335(2) 0.0387(12) Uani 1 1 d . . .
O3 O -0.0222(5) 0.2482(4) 0.1833(2) 0.0454(13) Uani 1 1 d . . .
O4 O -0.2017(7) 0.1143(6) 0.1503(4) 0.104(3) Uani 1 1 d . . .
O5 O 0.1844(5) 0.4442(5) 0.2500 0.0234(13) Uani 1 2 d S . .
O6 O 0.3333 0.6667 0.0618(5) 0.106(5) Uani 1 3 d S . .
O7 O 0.2171(10) 0.5786(11) -0.0158(4) 0.156(5) Uani 1 1 d . . .
O8 O 0.0006(11) 0.1304(7) 0.2500 0.067(3) Uani 1 2 d S . .
O9 O 0.2463(13) 0.2614(11) 0.2500 0.099(4) Uani 1 2 d S . .
O10 O 0.0482(11) 0.8202(9) 0.0555(5) 0.141(4) Uani 1 1 d . . .
O11 O 0.0000 0.0000 0.0745(5) 0.100(5) Uani 1 3 d S . .
O12 O 0.0000 0.0000 0.1894(5) 0.108(5) Uani 1 3 d S . .
O13 O 0.0861(12) 0.3337(12) 0.0120(5) 0.167(5) Uani 1 1 d . . .
O14 O -0.3811(11) 0.2254(12) 0.2500 0.032(3) Uani 0.50 2 d SP A 1
O15 O -0.4791(12) 0.0656(13) 0.2500 0.045(4) Uani 0.50 2 d SP B 2
N N 0.0132(6) 0.4244(6) 0.1134(3) 0.0514(17) Uani 1 1 d . . .
H0 H 0.0551 0.4140 0.0853 0.062 Uiso 1 1 calc R . .
C1 C 0.0282(7) 0.5467(6) 0.1060(3) 0.0398(17) Uani 1 1 d . . .
H1A H -0.0480 0.5441 0.1154 0.048 Uiso 1 1 calc R . .
H1B H 0.0459 0.5705 0.0677 0.048 Uiso 1 1 calc R . .
C2 C 0.1306(6) 0.6413(6) 0.1415(3) 0.0299(15) Uani 1 1 d . . .
C3 C -0.1079(8) 0.3161(8) 0.1135(4) 0.061(3) Uani 1 1 d . . .
H3A H -0.1289 0.2835 0.0764 0.074 Uiso 1 1 calc R . .
H3B H -0.1677 0.3386 0.1252 0.074 Uiso 1 1 calc R . .
C4 C -0.1133(8) 0.2178(8) 0.1518(4) 0.056(2) Uani 1 1 d . . .

loop_
_atom_site_aniso_label
_atom_site_aniso_U_11
_atom_site_aniso_U_22
_atom_site_aniso_U_33
_atom_site_aniso_U_23
_atom_site_aniso_U_13
_atom_site_aniso_U_12
Tb 0.0157(3) 0.0157(3) 0.0265(4) 0.000 0.000 0.00786(14)
Cu 0.0293(5) 0.0217(5) 0.0433(6) -0.0009(3) -0.0136(4) 0.0074(4)
Cl 0.0769(18) 0.0769(18) 0.049(2) 0.000 0.000 0.0385(9)
O1 0.028(2) 0.018(2) 0.036(3) 0.0015(18) -0.0087(19) 0.009(2)
O2 0.048(3) 0.028(3) 0.044(3) 0.002(2) -0.009(2) 0.022(2)
O3 0.040(3) 0.029(3) 0.055(3) 0.001(2) -0.014(2) 0.008(2)
O4 0.079(5) 0.038(4) 0.133(7) 0.017(4) -0.060(5) -0.017(4)
O5 0.018(3) 0.021(3) 0.029(3) 0.000 0.000 0.008(2)
O6 0.138(9) 0.138(9) 0.041(7) 0.000 0.000 0.069(4)
O7 0.134(9) 0.148(9) 0.156(11) -0.044(8) -0.084(9) 0.049(8)
O8 0.143(9) 0.035(4) 0.040(4) 0.000 0.000 0.057(6)
O9 0.179(13) 0.121(10) 0.071(7) 0.000 0.000 0.130(10)
O10 0.193(12) 0.111(8) 0.168(10) -0.022(8) -0.033(9) 0.113(8)
O11 0.118(7) 0.118(7) 0.064(8) 0.000 0.000 0.059(4)
O12 0.139(8) 0.139(8) 0.044(7) 0.000 0.000 0.070(4)
O13 0.164(11) 0.145(10) 0.179(13) 0.001(9) 0.062(10) 0.067(9)
O14 0.024(7) 0.037(7) 0.038(7) 0.000 0.000 0.018(6)
O15 0.022(7) 0.038(8) 0.071(10) 0.000 0.000 0.012(6)
N 0.052(4) 0.037(4) 0.062(4) -0.003(3) -0.024(3) 0.020(3)
C1 0.036(4) 0.036(4) 0.049(4) -0.001(3) -0.013(3) 0.020(3)
C2 0.030(3) 0.033(4) 0.031(4) 0.000(3) 0.002(3) 0.019(3)
C3 0.046(5) 0.041(5) 0.073(6) -0.001(4) -0.032(4) 0.004(4)
C4 0.044(5) 0.037(4) 0.072(6) -0.006(4) -0.022(4) 0.009(4)

loop_
_atom_type_symbol
_atom_type_description
_atom_type_scat_dispersion_real
_atom_type_scat_dispersion_imag
_atom_type_scat_source
C C 0.0033 0.0016 'International Tables Vol C Tables 4.2.6.8 and 6.1.1.4'
H H 0.0000 0.0000 'International Tables Vol C Tables 4.2.6.8 and 6.1.1.4'
N N 0.0061 0.0033 'International Tables Vol C Tables 4.2.6.8 and 6.1.1.4'
O O 0.0106 0.0060 'International Tables Vol C Tables 4.2.6.8 and 6.1.1.4'
Cl Cl 0.1484 0.1585 'International Tables Vol C Tables 4.2.6.8 and 6.1.1.4'
Cu Cu 0.3201 1.2651 'International Tables Vol C Tables 4.2.6.8 and 6.1.1.4'
Tb Tb -0.1723 4.1537 'International Tables Vol C Tables 4.2.6.8 and 6.1.1.4'

loop_
_geom_angle_atom_site_label_1
_geom_angle_atom_site_label_2
_geom_angle_atom_site_label_3
_geom_angle
_geom_angle_site_symmetry_1
_geom_angle_site_symmetry_3
_geom_angle_publ_flag
O1 Tb O1 138.56(8) . 12_566 ?
O1 Tb O1 89.9(2) . 10_556 ?
O1 Tb O1 75.59(16) 12_566 10_556 ?
O1 Tb O1 75.59(16) . 3_565 ?
O1 Tb O1 89.9(2) 12_566 3_565 ?
O1 Tb O1 138.56(8) 10_556 3_565 ?
O1 Tb O1 138.56(8) . 11_666 ?
O1 Tb O1 75.59(16) 12_566 11_666 ?
O1 Tb O1 75.59(16) 10_556 11_666 ?
O1 Tb O1 138.56(8) 3_565 11_666 ?
O1 Tb O1 75.59(16) . 2_665 ?
O1 Tb O1 138.56(8) 12_566 2_665 ?
O1 Tb O1 138.56(8) 10_556 2_665 ?
O1 Tb O1 75.59(16) 3_565 2_665 ?
O1 Tb O1 89.9(2) 11_666 2_665 ?
O1 Tb O5 72.41(14) . 3_565 ?
O1 Tb O5 66.23(13) 12_566 3_565 ?
O1 Tb O5 72.41(14) 10_556 3_565 ?
O1 Tb O5 66.23(13) 3_565 3_565 ?
O1 Tb O5 134.85(11) 11_666 3_565 ?
O1 Tb O5 134.85(11) 2_665 3_565 ?
O1 Tb O5 66.23(13) . . ?
O1 Tb O5 134.85(11) 12_566 . ?
O1 Tb O5 66.23(13) 10_556 . ?
O1 Tb O5 134.85(11) 3_565 . ?
O1 Tb O5 72.41(14) 11_666 . ?
O1 Tb O5 72.41(14) 2_665 . ?
O5 Tb O5 120.000(1) 3_565 . ?
O1 Tb O5 134.85(11) . 2_665 ?
O1 Tb O5 72.41(14) 12_566 2_665 ?
O1 Tb O5 134.85(11) 10_556 2_665 ?
O1 Tb O5 72.41(14) 3_565 2_665 ?
O1 Tb O5 66.23(13) 11_666 2_665 ?
O1 Tb O5 66.23(13) 2_665 2_665 ?
O5 Tb O5 120.000(1) 3_565 2_665 ?
O5 Tb O5 120.0 . 2_665 ?
O1 Tb Cu 104.69(11) . 12_566 ?
O1 Tb Cu 34.02(10) 12_566 12_566 ?
O1 Tb Cu 64.82(10) 10_556 12_566 ?
O1 Tb Cu 81.39(10) 3_565 12_566 ?
O1 Tb Cu 103.63(11) 11_666 12_566 ?
O1 Tb Cu 156.18(11) 2_665 12_566 ?
O5 Tb Cu 33.15(7) 3_565 12_566 ?
O5 Tb Cu 130.14(10) . 12_566 ?
O5 Tb Cu 101.11(12) 2_665 12_566 ?
O1 Tb Cu 34.02(10) . . ?
O1 Tb Cu 156.18(11) 12_566 . ?
O1 Tb Cu 81.39(10) 10_556 . ?
O1 Tb Cu 103.63(11) 3_565 . ?
O1 Tb Cu 104.69(11) 11_666 . ?
O1 Tb Cu 64.82(10) 2_665 . ?
O5 Tb Cu 101.11(12) 3_565 . ?
O5 Tb Cu 33.15(6) . . ?
O5 Tb Cu 130.14(10) 2_665 . ?
Cu Tb Cu 127.986(8) 12_566 . ?
O1 Tb Cu 64.82(10) . 3_565 ?
O1 Tb Cu 81.39(10) 12_566 3_565 ?
O1 Tb Cu 104.69(10) 10_556 3_565 ?
O1 Tb Cu 34.02(10) 3_565 3_565 ?
O1 Tb Cu 156.18(11) 11_666 3_565 ?
O1 Tb Cu 103.63(11) 2_665 3_565 ?
O5 Tb Cu 33.15(7) 3_565 3_565 ?
O5 Tb Cu 130.14(10) . 3_565 ?
O5 Tb Cu 101.11(12) 2_665 3_565 ?
Cu Tb Cu 57.44(3) 12_566 3_565 ?
Cu Tb Cu 98.84(2) . 3_565 ?
O5 Cu O3 101.9(2) . . ?
O5 Cu N 171.8(3) . . ?
O3 Cu N 85.3(2) . . ?
O5 Cu O1 86.4(2) . . ?
O3 Cu O1 164.0(2) . . ?
N Cu O1 85.6(2) . . ?
O5 Cu O2 90.85(19) . 2_665 ?
O3 Cu O2 98.8(2) . 2_665 ?
N Cu O2 91.9(3) . 2_665 ?
O1 Cu O2 94.59(18) . 2_665 ?
O5 Cu Tb 44.26(16) . . ?
O3 Cu Tb 146.17(15) . . ?
N Cu Tb 128.32(19) . . ?
O1 Cu Tb 43.54(12) . . ?
O2 Cu Tb 85.14(12) 2_665 . ?
O6 Cl O7 110.6(5) . 3_565 ?
O6 Cl O7 110.6(5) . . ?
O7 Cl O7 108.3(5) 3_565 . ?
O6 Cl O7 110.6(5) . 2_665 ?
O7 Cl O7 108.3(5) 3_565 2_665 ?
O7 Cl O7 108.3(5) . 2_665 ?
C2 O1 Cu 112.8(4) . . ?
C2 O1 Tb 144.7(4) . . ?
Cu O1 Tb 102.44(17) . . ?
C2 O2 Cu 121.9(4) . 3_565 ?
C4 O3 Cu 113.4(5) . . ?
Cu O5 Cu 118.1(3) . 10_556 ?
Cu O5 Tb 102.59(19) . . ?
Cu O5 Tb 102.59(19) 10_556 . ?
C3 N C1 120.7(7) . . ?
C3 N Cu 107.6(5) . . ?
C1 N Cu 109.1(5) . . ?
N C1 C2 111.7(6) . . ?
O2 C2 O1 123.3(6) . . ?
O2 C2 C1 118.5(6) . . ?
O1 C2 C1 118.2(6) . . ?
N C3 C4 111.4(7) . . ?
O4 C4 O3 123.0(9) . . ?
O4 C4 C3 119.8(8) . . ?
O3 C4 C3 117.2(7) . . ?

loop_
_geom_bond_atom_site_label_1
_geom_bond_atom_site_label_2
_geom_bond_distance
_geom_bond_site_symmetry_2
_geom_bond_publ_flag
Tb O1 2.436(4) . ?
Tb O1 2.436(4) 12_566 ?
Tb O1 2.436(4) 10_556 ?
Tb O1 2.436(4) 3_565 ?
Tb O1 2.436(4) 11_666 ?
Tb O1 2.436(4) 2_665 ?
Tb O5 2.470(6) 3_565 ?
Tb O5 2.470(6) . ?
Tb O5 2.470(6) 2_665 ?
Tb Cu 3.4532(8) 12_566 ?
Tb Cu 3.4532(8) . ?
Tb Cu 3.4532(8) 3_565 ?
Cu O5 1.935(3) . ?
Cu O3 1.938(5) . ?
Cu N 1.971(6) . ?
Cu O1 1.979(4) . ?
Cu O2 2.288(5) 2_665 ?
Cl O6 1.389(13) . ?
Cl O7 1.412(10) 3_565 ?
Cl O7 1.412(10) . ?
Cl O7 1.412(10) 2_665 ?
O1 C2 1.291(8) . ?
O2 C2 1.236(8) . ?
O2 Cu 2.288(5) 3_565 ?
O3 C4 1.269(9) . ?
O4 C4 1.219(10) . ?
O5 Cu 1.935(3) 10_556 ?
N C3 1.449(10) . ?
N C1 1.465(9) . ?
C1 C2 1.512(9) . ?
C3 C4 1.522(12) . ?

loop_
_geom_torsion_atom_site_label_1
_geom_torsion_atom_site_label_2
_geom_torsion_atom_site_label_3
_geom_torsion_atom_site_label_4
_geom_torsion
_geom_torsion_site_symmetry_1
_geom_torsion_site_symmetry_2
_geom_torsion_site_symmetry_3
_geom_torsion_site_symmetry_4
_geom_torsion_publ_flag
O1 Tb Cu O5 -161.9(3) . . . . ?
O1 Tb Cu O5 -74.1(3) 12_566 . . . ?
O1 Tb Cu O5 -59.1(2) 10_556 . . . ?
O1 Tb Cu O5 162.9(2) 3_565 . . . ?
O1 Tb Cu O5 13.5(2) 11_666 . . . ?
O1 Tb Cu O5 96.3(2) 2_665 . . . ?
O5 Tb Cu O5 -129.14(15) 3_565 . . . ?
O5 Tb Cu O5 84.55(11) 2_665 . . . ?
Cu Tb Cu O5 -107.5(2) 12_566 . . . ?
Cu Tb Cu O5 -162.7(2) 3_565 . . . ?
O1 Tb Cu O3 -159.5(4) . . . . ?
O1 Tb Cu O3 -71.7(4) 12_566 . . . ?
O1 Tb Cu O3 -56.7(3) 10_556 . . . ?
O1 Tb Cu O3 165.3(3) 3_565 . . . ?
O1 Tb Cu O3 15.8(3) 11_666 . . . ?
O1 Tb Cu O3 98.6(3) 2_665 . . . ?
O5 Tb Cu O3 -126.8(3) 3_565 . . . ?
O5 Tb Cu O3 2.4(4) . . . . ?
O5 Tb Cu O3 86.9(3) 2_665 . . . ?
Cu Tb Cu O3 -105.1(3) 12_566 . . . ?
Cu Tb Cu O3 -160.4(3) 3_565 . . . ?
O1 Tb Cu N 13.3(4) . . . . ?
O1 Tb Cu N 101.1(4) 12_566 . . . ?
O1 Tb Cu N 116.1(3) 10_556 . . . ?
O1 Tb Cu N -21.9(3) 3_565 . . . ?
O1 Tb Cu N -171.3(3) 11_666 . . . ?
O1 Tb Cu N -88.5(3) 2_665 . . . ?
O5 Tb Cu N 46.1(3) 3_565 . . . ?
O5 Tb Cu N 175.2(4) . . . . ?
O5 Tb Cu N -100.3(3) 2_665 . . . ?
Cu Tb Cu N 67.7(3) 12_566 . . . ?
Cu Tb Cu N 12.5(3) 3_565 . . . ?
O1 Tb Cu O1 87.8(4) 12_566 . . . ?
O1 Tb Cu O1 102.8(3) 10_556 . . . ?
O1 Tb Cu O1 -35.2(2) 3_565 . . . ?
O1 Tb Cu O1 175.35(13) 11_666 . . . ?
O1 Tb Cu O1 -101.8(3) 2_665 . . . ?
O5 Tb Cu O1 32.7(2) 3_565 . . . ?
O5 Tb Cu O1 161.9(3) . . . . ?
O5 Tb Cu O1 -113.6(2) 2_665 . . . ?
Cu Tb Cu O1 54.42(19) 12_566 . . . ?
Cu Tb Cu O1 -0.9(2) 3_565 . . . ?
O1 Tb Cu O2 101.9(2) . . . 2_665 ?
O1 Tb Cu O2 -170.3(3) 12_566 . . 2_665 ?
O1 Tb Cu O2 -155.32(17) 10_556 . . 2_665 ?
O1 Tb Cu O2 66.66(16) 3_565 . . 2_665 ?
O1 Tb Cu O2 -82.77(16) 11_666 . . 2_665 ?
O1 Tb Cu O2 0.05(18) 2_665 . . 2_665 ?
O5 Tb Cu O2 134.63(14) 3_565 . . 2_665 ?
O5 Tb Cu O2 -96.2(3) . . . 2_665 ?
O5 Tb Cu O2 -11.68(17) 2_665 . . 2_665 ?
Cu Tb Cu O2 156.31(13) 12_566 . . 2_665 ?
Cu Tb Cu O2 101.03(13) 3_565 . . 2_665 ?
O5 Cu O1 C2 -169.5(5) . . . . ?
O3 Cu O1 C2 -47.1(9) . . . . ?
N Cu O1 C2 8.4(5) . . . . ?
O2 Cu O1 C2 100.0(4) 2_665 . . . ?
Tb Cu O1 C2 178.0(5) . . . . ?
O5 Cu O1 Tb 12.6(2) . . . . ?
O3 Cu O1 Tb 134.9(7) . . . . ?
N Cu O1 Tb -169.6(3) . . . . ?
O2 Cu O1 Tb -78.01(19) 2_665 . . . ?
O1 Tb O1 C2 40.8(7) 12_566 . . . ?
O1 Tb O1 C2 108.6(7) 10_556 . . . ?
O1 Tb O1 C2 -32.1(7) 3_565 . . . ?
O1 Tb O1 C2 176.4(7) 11_666 . . . ?
O1 Tb O1 C2 -110.6(7) 2_665 . . . ?
O5 Tb O1 C2 37.1(7) 3_565 . . . ?
O5 Tb O1 C2 172.5(8) . . . . ?
O5 Tb O1 C2 -78.0(8) 2_665 . . . ?
Cu Tb O1 C2 44.7(7) 12_566 . . . ?
Cu Tb O1 C2 -176.8(8) . . . . ?
Cu Tb O1 C2 2.3(7) 3_565 . . . ?
O1 Tb O1 Cu -142.4(2) 12_566 . . . ?
O1 Tb O1 Cu -74.6(2) 10_556 . . . ?
O1 Tb O1 Cu 144.64(18) 3_565 . . . ?
O1 Tb O1 Cu -6.81(19) 11_666 . . . ?
O1 Tb O1 Cu 66.1(3) 2_665 . . . ?
O5 Tb O1 Cu -146.2(2) 3_565 . . . ?
O5 Tb O1 Cu -10.71(16) . . . . ?
O5 Tb O1 Cu 98.7(3) 2_665 . . . ?
Cu Tb O1 Cu -138.49(14) 12_566 . . . ?
Cu Tb O1 Cu 179.1(2) 3_565 . . . ?
O5 Cu O3 C4 160.1(6) . . . . ?
N Cu O3 C4 -16.0(7) . . . . ?
O1 Cu O3 C4 39.6(11) . . . . ?
O2 Cu O3 C4 -107.2(6) 2_665 . . . ?
Tb Cu O3 C4 158.4(5) . . . . ?
O3 Cu O5 Cu -66.8(4) . . . 10_556 ?
N Cu O5 Cu 84.5(19) . . . 10_556 ?
O1 Cu O5 Cu 99.5(3) . . . 10_556 ?
O2 Cu O5 Cu -166.0(3) 2_665 . . 10_556 ?
Tb Cu O5 Cu 111.9(4) . . . 10_556 ?
O3 Cu O5 Tb -178.7(2) . . . . ?
N Cu O5 Tb -27(2) . . . . ?
O1 Cu O5 Tb -12.4(2) . . . . ?
O2 Cu O5 Tb 82.15(19) 2_665 . . . ?
O1 Tb O5 Cu 10.96(18) . . . . ?
O1 Tb O5 Cu 146.78(15) 12_566 . . . ?
O1 Tb O5 Cu 112.0(3) 10_556 . . . ?
O1 Tb O5 Cu -23.8(3) 3_565 . . . ?
O1 Tb O5 Cu -166.3(2) 11_666 . . . ?
O1 Tb O5 Cu -70.67(18) 2_665 . . . ?
O5 Tb O5 Cu 61.50(18) 3_565 . . . ?
O5 Tb O5 Cu -118.50(18) 2_665 . . . ?
Cu Tb O5 Cu 100.44(11) 12_566 . . . ?
Cu Tb O5 Cu 22.5(2) 3_565 . . . ?
O1 Tb O5 Cu -112.0(3) . . . 10_556 ?
O1 Tb O5 Cu 23.8(3) 12_566 . . 10_556 ?
O1 Tb O5 Cu -10.96(18) 10_556 . . 10_556 ?
O1 Tb O5 Cu -146.78(15) 3_565 . . 10_556 ?
O1 Tb O5 Cu 70.67(18) 11_666 . . 10_556 ?
O1 Tb O5 Cu 166.3(2) 2_665 . . 10_556 ?
O5 Tb O5 Cu -61.50(18) 3_565 . . 10_556 ?
O5 Tb O5 Cu 118.50(18) 2_665 . . 10_556 ?
Cu Tb O5 Cu -22.5(2) 12_566 . . 10_556 ?
Cu Tb O5 Cu -123.0(4) . . . 10_556 ?
Cu Tb O5 Cu -100.44(11) 3_565 . . 10_556 ?
O5 Cu N C3 -131.6(17) . . . . ?
O3 Cu N C3 20.3(6) . . . . ?
O1 Cu N C3 -146.6(6) . . . . ?
O2 Cu N C3 119.0(6) 2_665 . . . ?
Tb Cu N C3 -155.7(5) . . . . ?
O5 Cu N C1 1(2) . . . . ?
O3 Cu N C1 152.8(6) . . . . ?
O1 Cu N C1 -14.1(5) . . . . ?
O2 Cu N C1 -108.5(5) 2_665 . . . ?
Tb Cu N C1 -23.2(7) . . . . ?
C3 N C1 C2 142.2(7) . . . . ?
Cu N C1 C2 17.0(8) . . . . ?
Cu O2 C2 O1 3.5(9) 3_565 . . . ?
Cu O2 C2 C1 -177.2(5) 3_565 . . . ?
Cu O1 C2 O2 178.9(5) . . . . ?
Tb O1 C2 O2 -4.5(12) . . . . ?
Cu O1 C2 C1 -0.4(7) . . . . ?
Tb O1 C2 C1 176.2(5) . . . . ?
N C1 C2 O2 169.2(7) . . . . ?
N C1 C2 O1 -11.4(10) . . . . ?
C1 N C3 C4 -147.1(8) . . . . ?
Cu N C3 C4 -21.2(10) . . . . ?
Cu O3 C4 O4 -174.4(10) . . . . ?
Cu O3 C4 C3 7.2(11) . . . . ?
N C3 C4 O4 -168.3(10) . . . . ?
N C3 C4 O3 10.1(13) . . . . ?
